data_7131987
loop_
_publ_author_name
'BARRIOS MORENO, LEONI ALEJANDRA ALEJANDRA'
'Teat, Simon'
'Roubeau, Olivier'
'Aromi, Guillem'

_publ_section_title
;
 A Supramolecular Helicate with Two Independent Fe(II) Switchable Centres
 and a [Fe(anilate)3]3&#x2212; Guest
;
_journal_name_full 'Chemical Communications'
_journal_paper_doi 10.1039/D3CC02278A
_journal_year 2023
_chemical_formula_moiety 'C84 H60 Fe2 N18, C18 H6 Fe O12, B F4, 3(C H4 O)'
_chemical_formula_sum 'C105 H78 B F4 Fe3 N18 O15'
_chemical_formula_weight 2086.21
_space_group_crystal_system cubic
_space_group_IT_number 198
_space_group_name_Hall 'P 2ac 2ab 3'
_space_group_name_H-M_alt 'P 21 3'
_atom_sites_solution_hydrogens mixed
_audit_creation_method SHELXL-2017/1
_audit_update_record
;
2023-07-19 deposited with the CCDC.	2023-08-03 downloaded from the CCDC.
;
_cell_angle_alpha 90
_cell_angle_beta 90
_cell_angle_gamma 90
_cell_formula_units_Z 4
_cell_length_a 21.855(3)
_cell_length_b 21.855(3)
_cell_length_c 21.855(3)
_cell_measurement_reflns_used 6724
_cell_measurement_temperature 300(2)
_cell_measurement_theta_max 34.00
_cell_measurement_theta_min 1.35
_cell_volume 10439(2)
_computing_cell_refinement XDS
_computing_data_collection 'autoPROC package'
_computing_data_reduction
;
autoPROC (Vonrhein, C., Flensburg, C., Keller, P., Sharff, A., Smart, O., Paciorek, W., Womack, T. & Bricogne, G. (2011). Acta Cryst. D67, 293-302)
XDS (Kabsch, W. (2010). Acta Cryst. D66, 125-132)
pointless (Evans, P.R. (2006). Acta Cryst. D62, 72-82)
aimless (Evans, P. R. and Murshudov, G. N., 2013)
ccp4 (Winn, M. D. et al., 2011)
;
_computing_structure_refinement 'SHELXL-2017/1 (Sheldrick, 2017)'
_computing_structure_solution 'SHELXT 2018/2 (Sheldrick, 2018)'
_diffrn_ambient_temperature 300(2)
_diffrn_measured_fraction_theta_full 1.000
_diffrn_measured_fraction_theta_max 1.000
_diffrn_measurement_device_type 'MD2M - Maatel + Dectris PILATUS 6M'
_diffrn_measurement_method '\w rotation'
_diffrn_radiation_monochromator 'silicon 111'
_diffrn_radiation_source 'ALBA XALOC beamline'
_diffrn_radiation_type synchrotron
_diffrn_radiation_wavelength 0.72932
_diffrn_reflns_av_R_equivalents 0.0755
_diffrn_reflns_av_unetI/netI 0.0260
_diffrn_reflns_Laue_measured_fraction_full 1.000
_diffrn_reflns_Laue_measured_fraction_max 1.000
_diffrn_reflns_limit_h_max 29
_diffrn_reflns_limit_h_min -29
_diffrn_reflns_limit_k_max 29
_diffrn_reflns_limit_k_min -29
_diffrn_reflns_limit_l_max 29
_diffrn_reflns_limit_l_min -29
_diffrn_reflns_number 171961
_diffrn_reflns_point_group_measured_fraction_full 0.999
_diffrn_reflns_point_group_measured_fraction_max 0.999
_diffrn_reflns_theta_full 29.519
_diffrn_reflns_theta_max 29.519
_diffrn_reflns_theta_min 1.352
_exptl_absorpt_coefficient_mu 0.521
_exptl_absorpt_correction_T_max 1.0
_exptl_absorpt_correction_T_min 0.94
_exptl_absorpt_correction_type multi-scan
_exptl_absorpt_process_details XDS/XSCALE
_exptl_crystal_colour 'dark orange'
_exptl_crystal_density_diffrn 1.327
_exptl_crystal_description block
_exptl_crystal_F_000 4292
_exptl_crystal_size_max 0.250
_exptl_crystal_size_mid 0.200
_exptl_crystal_size_min 0.200
_refine_diff_density_max 0.587
_refine_diff_density_min -0.278
_refine_diff_density_rms 0.071
_refine_ls_abs_structure_details
;
 Flack x determined using 3879 quotients [(I+)-(I-)]/[(I+)+(I-)]
 (Parsons, Flack and Wagner, Acta Cryst. B69 (2013) 249-259).
;
_refine_ls_abs_structure_Flack 0.081(4)
_refine_ls_extinction_coef 0.039(2)
_refine_ls_extinction_expression Fc^*^=kFc[1+0.001xFc^2^\l^3^/sin(2\q)]^-1/4^
_refine_ls_extinction_method 'SHELXL-2017/1 (Sheldrick 2017)'
_refine_ls_goodness_of_fit_ref 1.040
_refine_ls_hydrogen_treatment mixed
_refine_ls_matrix_type full
_refine_ls_number_parameters 476
_refine_ls_number_reflns 9009
_refine_ls_number_restraints 89
_refine_ls_restrained_S_all 1.059
_refine_ls_R_factor_all 0.0492
_refine_ls_R_factor_gt 0.0487
_refine_ls_shift/su_max 0.001
_refine_ls_shift/su_mean 0.000
_refine_ls_structure_factor_coef Fsqd
_refine_ls_weighting_details 'w=1/[\s^2^(Fo^2^)+(0.1221P)^2^+0.0335P] where P=(Fo^2^+2Fc^2^)/3'
_refine_ls_weighting_scheme calc
_refine_ls_wR_factor_gt 0.1382
_refine_ls_wR_factor_ref 0.1397
_reflns_Friedel_coverage 0.861
_reflns_Friedel_fraction_full 0.999
_reflns_Friedel_fraction_max 0.999
_reflns_number_gt 8668
_reflns_number_total 9009
_reflns_threshold_expression 'I > 2\s(I)'
_cod_data_source_file d3cc02278a2.cif
_cod_data_source_block lb2205_fresh1_300K
_cod_original_cell_volume 10439(4)
_cod_database_code 7131987
_shelx_shelxl_version_number 2017/1
_shelx_space_group_comment
;
The symmetry employed for this shelxl refinement is uniquely defined
by the following loop, which should always be used as a source of
symmetry information in preference to the above space-group names.
They are only intended as comments.
;
_shelx_estimated_absorpt_t_min 0.881
_shelx_estimated_absorpt_t_max 0.903

loop_
_space_group_symop_operation_xyz
'x, y, z'
'-x+1/2, -y, z+1/2'
'-x, y+1/2, -z+1/2'
'x+1/2, -y+1/2, -z'
'z, x, y'
'z+1/2, -x+1/2, -y'
'-z+1/2, -x, y+1/2'
'-z, x+1/2, -y+1/2'
'y, z, x'
'-y, z+1/2, -x+1/2'
'y+1/2, -z+1/2, -x'
'-y+1/2, -z, x+1/2'

loop_
_atom_site_label
_atom_site_type_symbol
_atom_site_fract_x
_atom_site_fract_y
_atom_site_fract_z
_atom_site_U_iso_or_equiv
_atom_site_adp_type
_atom_site_occupancy
_atom_site_site_symmetry_order
_atom_site_calc_flag
_atom_site_refinement_flags_posn
_atom_site_refinement_flags_adp
_atom_site_refinement_flags_occupancy
_atom_site_disorder_assembly
_atom_site_disorder_group
Fe1 Fe 0.29640(2) 0.29640(2) 0.29640(2) 0.06592(16) Uani 1 3 d S T P . .
Fe2 Fe 0.57732(2) 0.57732(2) 0.57732(2) 0.07582(18) Uani 1 3 d S T P . .
N1 N 0.23436(10) 0.33045(10) 0.23766(10) 0.0744(4) Uani 1 1 d . . . . .
N2 N 0.26010(9) 0.35994(10) 0.34825(9) 0.0693(4) Uani 1 1 d . . . . .
N3 N 0.26293(9) 0.37621(10) 0.40780(10) 0.0722(4) Uani 1 1 d . . . . .
H3 H 0.294(3) 0.367(2) 0.426(2) 0.108 Uiso 1 1 d . U . . .
N4 N 0.46707(11) 0.49599(12) 0.61164(10) 0.0779(5) Uani 1 1 d . . . . .
H4 H 0.444(3) 0.495(3) 0.582(3) 0.117 Uiso 1 1 d . U . . .
N5 N 0.52637(11) 0.51208(12) 0.61385(10) 0.0781(5) Uani 1 1 d . . . . .
N6 N 0.63634(13) 0.54335(16) 0.64022(14) 0.0936(7) Uani 1 1 d . . . . .
C1 C 0.22548(16) 0.31369(15) 0.17959(13) 0.0852(6) Uani 1 1 d . . . . .
H1A H 0.251095 0.284298 0.162555 0.102 Uiso 1 1 calc R U . . .
C2 C 0.1792(2) 0.33868(19) 0.14369(17) 0.1054(11) Uani 1 1 d . . . . .
H2A H 0.173567 0.325446 0.103640 0.126 Uiso 1 1 calc R U . . .
C3 C 0.1420(2) 0.3831(2) 0.1680(2) 0.1091(11) Uani 1 1 d . . . . .
H3B H 0.111013 0.400514 0.144655 0.131 Uiso 1 1 calc R U . . .
C4 C 0.1515(2) 0.40161(18) 0.22831(19) 0.1025(10) Uani 1 1 d . . . . .
H4B H 0.127138 0.431900 0.245662 0.123 Uiso 1 1 calc R U . . .
C5 C 0.19755(13) 0.37432(13) 0.26190(13) 0.0796(6) Uani 1 1 d . . . . .
C6 C 0.21053(12) 0.38819(12) 0.32513(13) 0.0771(5) Uani 1 1 d . . . . .
C7 C 0.18207(13) 0.42353(15) 0.37019(16) 0.0877(7) Uani 1 1 d . . . . .
H7A H 0.147164 0.447479 0.365913 0.105 Uiso 1 1 calc R U . . .
C8 C 0.21634(11) 0.41547(13) 0.42187(14) 0.0788(6) Uani 1 1 d . . . . .
C9 C 0.20840(12) 0.44126(14) 0.48381(15) 0.0843(6) Uani 1 1 d . . . . .
C10 C 0.15868(18) 0.4802(2) 0.4944(2) 0.1093(11) Uani 1 1 d . . . . .
H10A H 0.132817 0.491397 0.462541 0.131 Uiso 1 1 calc R U . . .
C11 C 0.1486(2) 0.5019(3) 0.5529(3) 0.1364(19) Uani 1 1 d . . . . .
H11A H 0.115223 0.527231 0.560310 0.164 Uiso 1 1 calc R U . . .
C12 C 0.1867(2) 0.4866(3) 0.6000(2) 0.1271(16) Uani 1 1 d . . . . .
H12A H 0.178887 0.501290 0.639214 0.152 Uiso 1 1 calc R U . . .
C13 C 0.23629(15) 0.4499(2) 0.58971(16) 0.0984(9) Uani 1 1 d . . . . .
C14 C 0.24632(13) 0.42615(16) 0.53115(14) 0.0858(7) Uani 1 1 d . . . . .
H14A H 0.279072 0.399834 0.524384 0.103 Uiso 1 1 calc R U . . .
C15 C 0.28180(16) 0.4367(2) 0.63817(14) 0.1012(10) Uani 1 1 d . . . . .
C16 C 0.2664(3) 0.4141(4) 0.6961(2) 0.142(2) Uani 1 1 d . . . . .
H16A H 0.225824 0.404652 0.704640 0.171 Uiso 1 1 calc R U . . .
C17 C 0.3089(3) 0.4058(4) 0.7396(2) 0.142(2) Uani 1 1 d . . . . .
H17A H 0.297158 0.391758 0.778080 0.171 Uiso 1 1 calc R U . . .
C18 C 0.3703(3) 0.4179(3) 0.72788(17) 0.1251(16) Uani 1 1 d . . . . .
H18A H 0.399646 0.410463 0.757800 0.150 Uiso 1 1 calc R U . . .
C19 C 0.38779(16) 0.44127(19) 0.67076(13) 0.0923(8) Uani 1 1 d . . . . .
C20 C 0.34347(15) 0.44914(17) 0.62703(13) 0.0910(7) Uani 1 1 d . . . . .
H20A H 0.354921 0.463247 0.588552 0.109 Uiso 1 1 calc R U . . .
C21 C 0.45117(16) 0.46097(15) 0.66031(12) 0.0853(6) Uani 1 1 d . . . . .
C22 C 0.50374(19) 0.45510(17) 0.69604(14) 0.0941(8) Uani 1 1 d . . . . .
H22A H 0.507735 0.434063 0.732810 0.113 Uiso 1 1 calc R U . . .
C23 C 0.54836(15) 0.48704(15) 0.66532(14) 0.0853(6) Uani 1 1 d . . . . .
C24 C 0.61238(16) 0.50185(18) 0.67879(16) 0.0946(8) Uani 1 1 d . . . . .
C25 C 0.6435(2) 0.4762(3) 0.7276(2) 0.1263(15) Uani 1 1 d . . . . .
H25A H 0.624493 0.449168 0.754353 0.152 Uiso 1 1 calc R U . . .
C26 C 0.7048(3) 0.4926(4) 0.7347(3) 0.155(2) Uani 1 1 d . . . . .
H26A H 0.728642 0.473411 0.764319 0.186 Uiso 1 1 calc R U . . .
C27 C 0.7306(3) 0.5381(4) 0.6973(4) 0.156(2) Uani 1 1 d . . . . .
H27A H 0.769850 0.552917 0.704409 0.187 Uiso 1 1 calc R U . . .
C28 C 0.6949(2) 0.5602(3) 0.6490(3) 0.1246(15) Uani 1 1 d . . . . .
H28A H 0.712462 0.587814 0.621691 0.150 Uiso 1 1 calc R U . . .
Fe3 Fe 0.43562(2) 0.43562(2) 0.43562(2) 0.06704(16) Uani 1 3 d S T P . .
O1 O 0.38220(7) 0.36859(8) 0.46871(8) 0.0699(3) Uani 1 1 d . . . . .
O2 O 0.49158(7) 0.40487(8) 0.50090(8) 0.0713(4) Uani 1 1 d . . . . .
O3 O 0.5020(2) 0.2539(4) 0.6510(3) 0.228(4) Uani 1 1 d . U . . .
O4 O 0.3880(2) 0.2180(3) 0.6220(2) 0.175(2) Uani 1 1 d . U . . .
C29 C 0.40627(10) 0.33912(12) 0.51467(10) 0.0705(5) Uani 1 1 d . . . . .
C30 C 0.46967(11) 0.35924(12) 0.53216(11) 0.0732(5) Uani 1 1 d . . . . .
C31 C 0.50094(16) 0.3304(2) 0.57700(17) 0.1064(12) Uani 1 1 d . . . . .
H31A H 0.540323 0.343352 0.586597 0.128 Uiso 1 1 calc R U . . .
C32 C 0.4751(2) 0.2812(3) 0.6095(2) 0.134(2) Uani 1 1 d . U . . .
C33 C 0.4099(2) 0.2600(3) 0.5926(2) 0.1220(15) Uani 1 1 d . U . . .
C34 C 0.37877(14) 0.29198(17) 0.54504(15) 0.0900(7) Uani 1 1 d . . . . .
H34A H 0.339152 0.280534 0.534550 0.108 Uiso 1 1 calc R U . . .
O1S O 0.0406(15) 0.4714(9) 0.3651(10) 0.482(13) Uani 1 1 d . U . . .
H1S H 0.011338 0.494061 0.371064 0.723 Uiso 1 1 d R U . . .
C1S C 0.0147(18) 0.4104(12) 0.3444(12) 0.436(14) Uani 1 1 d . U . . .
H1S1 H 0.037639 0.397012 0.309369 0.654 Uiso 1 1 d R U . . .
H1S2 H -0.027881 0.413012 0.333799 0.654 Uiso 1 1 d R U . . .
H1S3 H 0.019859 0.381592 0.377139 0.654 Uiso 1 1 d R U . . .
B1 B 0.1415(10) 0.1433(9) 0.1416(10) 0.130(2) Uani 0.3333 1 d D U P A -1
F1 F 0.1377(12) 0.1889(8) 0.1000(8) 0.167(7) Uani 0.3333 1 d D U P A -1
F2 F 0.1906(7) 0.1474(9) 0.1769(11) 0.203(7) Uani 0.3333 1 d D U P A -1
F3 F 0.0892(9) 0.1426(10) 0.1747(11) 0.170(6) Uani 0.3333 1 d D U P A -1
F4 F 0.1465(11) 0.0886(7) 0.1115(10) 0.195(7) Uani 0.3333 1 d D U P A -1

loop_
_atom_site_aniso_label
_atom_site_aniso_U_11
_atom_site_aniso_U_22
_atom_site_aniso_U_33
_atom_site_aniso_U_23
_atom_site_aniso_U_13
_atom_site_aniso_U_12
Fe1 0.06592(16) 0.06592(16) 0.06592(16) 0.00154(11) 0.00154(11) 0.00154(11)
Fe2 0.07582(18) 0.07582(18) 0.07582(18) -0.00033(14) -0.00033(14) -0.00033(14)
N1 0.0764(10) 0.0743(10) 0.0725(10) 0.0061(8) -0.0044(8) 0.0015(8)
N2 0.0662(9) 0.0726(9) 0.0693(9) 0.0002(7) 0.0003(7) 0.0037(7)
N3 0.0649(9) 0.0799(10) 0.0717(10) -0.0055(8) 0.0053(7) 0.0015(8)
N4 0.0775(11) 0.0930(13) 0.0632(9) -0.0006(9) 0.0028(8) 0.0035(9)
N5 0.0765(11) 0.0869(12) 0.0709(10) 0.0016(9) 0.0005(8) 0.0069(9)
N6 0.0823(13) 0.1046(17) 0.0940(15) 0.0002(13) -0.0149(11) 0.0006(12)
C1 0.0962(16) 0.0868(15) 0.0726(12) 0.0032(11) -0.0089(12) 0.0069(13)
C2 0.131(3) 0.104(2) 0.0807(16) 0.0044(14) -0.0289(17) 0.013(2)
C3 0.116(3) 0.110(2) 0.101(2) 0.0066(18) -0.0305(19) 0.026(2)
C4 0.111(2) 0.0953(19) 0.101(2) 0.0001(16) -0.0206(18) 0.0314(17)
C5 0.0808(13) 0.0748(12) 0.0832(13) 0.0039(10) -0.0071(11) 0.0069(10)
C6 0.0708(11) 0.0767(12) 0.0838(13) -0.0005(10) -0.0027(9) 0.0095(9)
C7 0.0744(12) 0.0881(15) 0.1005(17) -0.0117(13) -0.0025(12) 0.0136(11)
C8 0.0644(10) 0.0821(12) 0.0898(14) -0.0099(11) 0.0081(10) -0.0005(9)
C9 0.0683(11) 0.0916(15) 0.0932(15) -0.0152(13) 0.0167(11) -0.0044(11)
C10 0.0836(16) 0.126(3) 0.118(3) -0.026(2) 0.0130(17) 0.0156(18)
C11 0.105(3) 0.166(5) 0.137(4) -0.046(3) 0.028(3) 0.031(3)
C12 0.108(3) 0.166(4) 0.107(3) -0.040(3) 0.032(2) 0.017(3)
C13 0.0791(14) 0.128(3) 0.0877(17) -0.0175(17) 0.0268(13) -0.0098(15)
C14 0.0721(12) 0.1014(17) 0.0839(14) -0.0155(12) 0.0179(11) -0.0039(12)
C15 0.0927(17) 0.135(3) 0.0763(14) -0.0153(16) 0.0275(13) -0.0129(18)
C16 0.127(3) 0.210(6) 0.090(2) -0.003(3) 0.044(2) -0.050(4)
C17 0.134(4) 0.202(6) 0.091(2) 0.029(3) 0.034(2) -0.022(4)
C18 0.128(3) 0.173(4) 0.0745(16) 0.019(2) 0.0163(18) -0.014(3)
C19 0.0965(17) 0.113(2) 0.0678(12) -0.0028(12) 0.0151(12) -0.0086(15)
C20 0.0959(17) 0.1082(19) 0.0690(12) -0.0057(12) 0.0232(12) -0.0078(14)
C21 0.0979(17) 0.0944(16) 0.0636(10) -0.0016(11) 0.0069(11) -0.0016(13)
C22 0.112(2) 0.0983(18) 0.0715(13) 0.0061(12) -0.0023(14) -0.0047(16)
C23 0.0899(15) 0.0891(15) 0.0768(13) 0.0023(11) -0.0091(11) 0.0079(12)
C24 0.0894(16) 0.104(2) 0.0904(16) 0.0050(15) -0.0173(14) 0.0095(15)
C25 0.113(3) 0.145(4) 0.121(3) 0.028(3) -0.034(2) 0.018(3)
C26 0.113(3) 0.202(6) 0.151(4) 0.034(5) -0.055(3) 0.009(4)
C27 0.098(3) 0.206(7) 0.163(5) 0.029(5) -0.038(3) -0.017(3)
C28 0.0866(19) 0.153(4) 0.134(3) 0.017(3) -0.024(2) -0.014(2)
Fe3 0.06704(16) 0.06704(16) 0.06704(16) 0.00352(11) 0.00352(11) 0.00352(11)
O1 0.0639(7) 0.0751(8) 0.0708(8) 0.0081(7) 0.0001(6) -0.0021(6)
O2 0.0639(7) 0.0726(8) 0.0773(8) 0.0114(7) -0.0008(6) -0.0006(6)
O3 0.165(4) 0.328(8) 0.190(4) 0.184(5) -0.083(3) -0.096(4)
O4 0.130(2) 0.204(4) 0.191(4) 0.124(4) -0.037(3) -0.060(3)
C29 0.0654(9) 0.0807(12) 0.0653(9) 0.0044(9) 0.0011(8) -0.0025(9)
C30 0.0694(10) 0.0811(12) 0.0690(10) 0.0085(9) -0.0001(8) -0.0043(9)
C31 0.0849(16) 0.141(3) 0.0935(18) 0.042(2) -0.0206(14) -0.0239(17)
C32 0.107(2) 0.182(4) 0.114(3) 0.078(3) -0.030(2) -0.038(3)
C33 0.104(2) 0.149(3) 0.113(2) 0.061(3) -0.0135(19) -0.032(2)
C34 0.0780(13) 0.1042(19) 0.0877(15) 0.0226(14) -0.0038(11) -0.0172(13)
O1S 0.72(4) 0.309(17) 0.42(2) -0.022(18) 0.02(2) -0.10(2)
C1S 0.76(4) 0.29(2) 0.261(19) 0.008(18) 0.04(3) -0.10(3)
B1 0.129(9) 0.131(10) 0.130(14) 0.000(6) -0.004(6) 0.017(10)
F1 0.230(17) 0.135(8) 0.137(10) 0.006(7) 0.056(10) 0.050(10)
F2 0.140(7) 0.262(19) 0.207(14) -0.013(15) -0.034(8) -0.007(13)
F3 0.129(7) 0.214(15) 0.167(13) 0.063(12) 0.006(8) 0.042(10)
F4 0.25(2) 0.124(6) 0.216(16) -0.018(8) 0.002(12) 0.002(10)

loop_
_atom_type_symbol
_atom_type_description
_atom_type_scat_dispersion_real
_atom_type_scat_dispersion_imag
_atom_type_scat_source
C C 0.0034 0.0017 'XDisp Program in WinGX L.J. Farrugia, J.Appl.Cryst. 2012,45,849-854'
H H 0.0000 0.0000 'XDisp Program in WinGX L.J. Farrugia, J.Appl.Cryst. 2012,45,849-854'
B B 0.0017 0.0007 'XDisp Program in WinGX L.J. Farrugia, J.Appl.Cryst. 2012,45,849-854'
N N 0.0066 0.0035 'XDisp Program in WinGX L.J. Farrugia, J.Appl.Cryst. 2012,45,849-854'
O O 0.0115 0.0065 'XDisp Program in WinGX L.J. Farrugia, J.Appl.Cryst. 2012,45,849-854'
F F 0.0186 0.0109 'XDisp Program in WinGX L.J. Farrugia, J.Appl.Cryst. 2012,45,849-854'
Fe Fe 0.3512 0.8903 'XDisp Program in WinGX L.J. Farrugia, J.Appl.Cryst. 2012,45,849-854'

loop_
_geom_angle_atom_site_label_1
_geom_angle_atom_site_label_2
_geom_angle_atom_site_label_3
_geom_angle
_geom_angle_site_symmetry_1
_geom_angle_site_symmetry_3
_geom_angle_publ_flag
N2 Fe1 N2 96.38(8) 9 5 ?
N2 Fe1 N2 96.38(8) 9 . ?
N2 Fe1 N2 96.38(8) 5 . ?
N2 Fe1 N1 90.30(9) 9 . ?
N2 Fe1 N1 172.90(9) 5 . ?
N2 Fe1 N1 80.44(9) . . ?
N2 Fe1 N1 80.44(9) 9 9 ?
N2 Fe1 N1 90.30(9) 5 9 ?
N2 Fe1 N1 172.90(9) . 9 ?
N1 Fe1 N1 93.18(9) . 9 ?
N2 Fe1 N1 172.90(9) 9 5 ?
N2 Fe1 N1 80.44(9) 5 5 ?
N2 Fe1 N1 90.30(9) . 5 ?
N1 Fe1 N1 93.19(9) . 5 ?
N1 Fe1 N1 93.19(9) 9 5 ?
N5 Fe2 N5 96.45(9) . 9 ?
N5 Fe2 N5 96.45(9) . 5 ?
N5 Fe2 N5 96.45(9) 9 5 ?
N5 Fe2 N6 91.48(11) . 9 ?
N5 Fe2 N6 79.65(11) 9 9 ?
N5 Fe2 N6 171.53(11) 5 9 ?
N5 Fe2 N6 171.53(11) . 5 ?
N5 Fe2 N6 91.48(11) 9 5 ?
N5 Fe2 N6 79.65(11) 5 5 ?
N6 Fe2 N6 92.87(13) 9 5 ?
N5 Fe2 N6 79.65(11) . . ?
N5 Fe2 N6 171.53(11) 9 . ?
N5 Fe2 N6 91.48(11) 5 . ?
N6 Fe2 N6 92.87(13) 9 . ?
N6 Fe2 N6 92.87(13) 5 . ?
C1 N1 C5 118.5(2) . . ?
C1 N1 Fe1 127.1(2) . . ?
C5 N1 Fe1 114.31(18) . . ?
C6 N2 N3 106.2(2) . . ?
C6 N2 Fe1 115.70(18) . . ?
N3 N2 Fe1 136.48(16) . . ?
N2 N3 C8 110.4(2) . . ?
N2 N3 H3 116(4) . . ?
C8 N3 H3 132(4) . . ?
N5 N4 C21 111.5(2) . . ?
N5 N4 H4 129(4) . . ?
C21 N4 H4 116(4) . . ?
C23 N5 N4 105.6(3) . . ?
C23 N5 Fe2 115.5(2) . . ?
N4 N5 Fe2 135.83(19) . . ?
C24 N6 C28 117.8(3) . . ?
C24 N6 Fe2 115.1(2) . . ?
C28 N6 Fe2 127.0(3) . . ?
N1 C1 C2 122.3(3) . . ?
N1 C1 H1A 118.9 . . ?
C2 C1 H1A 118.9 . . ?
C3 C2 C1 119.3(3) . . ?
C3 C2 H2A 120.4 . . ?
C1 C2 H2A 120.4 . . ?
C2 C3 C4 118.9(3) . . ?
C2 C3 H3B 120.5 . . ?
C4 C3 H3B 120.5 . . ?
C5 C4 C3 119.0(3) . . ?
C5 C4 H4B 120.5 . . ?
C3 C4 H4B 120.5 . . ?
N1 C5 C4 121.9(3) . . ?
N1 C5 C6 113.9(2) . . ?
C4 C5 C6 124.2(3) . . ?
N2 C6 C7 110.3(3) . . ?
N2 C6 C5 114.9(2) . . ?
C7 C6 C5 134.7(3) . . ?
C8 C7 C6 105.5(2) . . ?
C8 C7 H7A 127.2 . . ?
C6 C7 H7A 127.2 . . ?
N3 C8 C7 107.7(2) . . ?
N3 C8 C9 122.2(3) . . ?
C7 C8 C9 130.1(2) . . ?
C14 C9 C10 119.5(3) . . ?
C14 C9 C8 122.0(3) . . ?
C10 C9 C8 118.4(3) . . ?
C11 C10 C9 119.1(5) . . ?
C11 C10 H10A 120.5 . . ?
C9 C10 H10A 120.5 . . ?
C12 C11 C10 121.1(4) . . ?
C12 C11 H11A 119.4 . . ?
C10 C11 H11A 119.4 . . ?
C11 C12 C13 120.1(4) . . ?
C11 C12 H12A 119.9 . . ?
C13 C12 H12A 119.9 . . ?
C12 C13 C14 119.6(4) . . ?
C12 C13 C15 121.9(3) . . ?
C14 C13 C15 118.5(3) . . ?
C9 C14 C13 120.5(3) . . ?
C9 C14 H14A 119.7 . . ?
C13 C14 H14A 119.7 . . ?
C20 C15 C16 117.2(4) . . ?
C20 C15 C13 119.1(3) . . ?
C16 C15 C13 123.7(4) . . ?
C17 C16 C15 121.6(4) . . ?
C17 C16 H16A 119.2 . . ?
C15 C16 H16A 119.2 . . ?
C16 C17 C18 120.7(4) . . ?
C16 C17 H17A 119.7 . . ?
C18 C17 H17A 119.7 . . ?
C17 C18 C19 119.8(4) . . ?
C17 C18 H18A 120.1 . . ?
C19 C18 H18A 120.1 . . ?
C20 C19 C18 118.3(4) . . ?
C20 C19 C21 121.4(3) . . ?
C18 C19 C21 120.2(4) . . ?
C19 C20 C15 122.4(3) . . ?
C19 C20 H20A 118.8 . . ?
C15 C20 H20A 118.8 . . ?
N4 C21 C22 106.3(3) . . ?
N4 C21 C19 122.0(3) . . ?
C22 C21 C19 131.5(3) . . ?
C23 C22 C21 105.3(3) . . ?
C23 C22 H22A 127.3 . . ?
C21 C22 H22A 127.3 . . ?
N5 C23 C22 111.3(3) . . ?
N5 C23 C24 114.9(3) . . ?
C22 C23 C24 133.7(3) . . ?
N6 C24 C25 124.4(4) . . ?
N6 C24 C23 113.3(3) . . ?
C25 C24 C23 122.3(4) . . ?
C24 C25 C26 117.1(6) . . ?
C24 C25 H25A 121.5 . . ?
C26 C25 H25A 121.5 . . ?
C25 C26 C27 120.1(5) . . ?
C25 C26 H26A 120.0 . . ?
C27 C26 H26A 120.0 . . ?
C28 C27 C26 117.5(5) . . ?
C28 C27 H27A 121.3 . . ?
C26 C27 H27A 121.3 . . ?
N6 C28 C27 122.8(5) . . ?
N6 C28 H28A 118.6 . . ?
C27 C28 H28A 118.6 . . ?
O2 Fe3 O2 90.51(8) 5 9 ?
O2 Fe3 O2 90.51(8) 5 . ?
O2 Fe3 O2 90.51(8) 9 . ?
O2 Fe3 O1 169.74(7) 5 . ?
O2 Fe3 O1 96.03(7) 9 . ?
O2 Fe3 O1 81.56(6) . . ?
O2 Fe3 O1 81.55(6) 5 5 ?
O2 Fe3 O1 169.74(7) 9 5 ?
O2 Fe3 O1 96.03(7) . 5 ?
O1 Fe3 O1 92.76(7) . 5 ?
O2 Fe3 O1 96.03(7) 5 9 ?
O2 Fe3 O1 81.55(6) 9 9 ?
O2 Fe3 O1 169.74(7) . 9 ?
O1 Fe3 O1 92.76(7) . 9 ?
O1 Fe3 O1 92.76(7) 5 9 ?
C29 O1 Fe3 113.79(14) . . ?
C30 O2 Fe3 114.09(15) . . ?
O1 C29 C34 124.7(2) . . ?
O1 C29 C30 115.0(2) . . ?
C34 C29 C30 120.2(2) . . ?
O2 C30 C31 123.6(2) . . ?
O2 C30 C29 115.5(2) . . ?
C31 C30 C29 121.0(2) . . ?
C30 C31 C32 121.3(3) . . ?
C30 C31 H31A 119.3 . . ?
C32 C31 H31A 119.3 . . ?
O3 C32 C31 123.4(4) . . ?
O3 C32 C33 118.0(4) . . ?
C31 C32 C33 118.6(3) . . ?
O4 C33 C34 124.4(4) . . ?
O4 C33 C32 117.6(4) . . ?
C34 C33 C32 118.0(3) . . ?
C29 C34 C33 120.9(3) . . ?
C29 C34 H34A 119.5 . . ?
C33 C34 H34A 119.5 . . ?
C1S O1S H1S 106.6 . . ?
O1S C1S H1S1 108.0 . . ?
O1S C1S H1S2 112.4 . . ?
H1S1 C1S H1S2 109.5 . . ?
O1S C1S H1S3 108.0 . . ?
H1S1 C1S H1S3 109.5 . . ?
H1S2 C1S H1S3 109.5 . . ?
F2 B1 F1 113.1(17) . . ?
F2 B1 F3 111.9(17) . . ?
F1 B1 F3 108.4(18) . . ?
F2 B1 F4 105.9(17) . . ?
F1 B1 F4 109.1(16) . . ?
F3 B1 F4 108.2(16) . . ?

loop_
_geom_bond_atom_site_label_1
_geom_bond_atom_site_label_2
_geom_bond_distance
_geom_bond_site_symmetry_2
_geom_bond_publ_flag
Fe1 N2 1.960(2) 9 ?
Fe1 N2 1.960(2) 5 ?
Fe1 N2 1.960(2) . ?
Fe1 N1 2.010(2) . ?
Fe1 N1 2.010(2) 9 ?
Fe1 N1 2.010(2) 5 ?
Fe2 N5 1.978(3) . ?
Fe2 N5 1.978(3) 9 ?
Fe2 N5 1.978(3) 5 ?
Fe2 N6 2.026(3) 9 ?
Fe2 N6 2.026(3) 5 ?
Fe2 N6 2.026(3) . ?
N1 C1 1.335(4) . ?
N1 C5 1.359(4) . ?
N2 C6 1.345(3) . ?
N2 N3 1.350(3) . ?
N3 C8 1.367(3) . ?
N3 H3 0.81(6) . ?
N4 N5 1.344(4) . ?
N4 C21 1.356(4) . ?
N4 H4 0.82(6) . ?
N5 C23 1.340(4) . ?
N6 C24 1.344(5) . ?
N6 C28 1.346(5) . ?
C1 C2 1.391(4) . ?
C1 H1A 0.9300 . ?
C2 C3 1.373(7) . ?
C2 H2A 0.9300 . ?
C3 C4 1.394(6) . ?
C3 H3B 0.9300 . ?
C4 C5 1.382(4) . ?
C4 H4B 0.9300 . ?
C5 C6 1.443(4) . ?
C6 C7 1.398(4) . ?
C7 C8 1.367(5) . ?
C7 H7A 0.9300 . ?
C8 C9 1.477(4) . ?
C9 C14 1.366(5) . ?
C9 C10 1.400(5) . ?
C10 C11 1.380(7) . ?
C10 H10A 0.9300 . ?
C11 C12 1.366(9) . ?
C11 H11A 0.9300 . ?
C12 C13 1.367(6) . ?
C12 H12A 0.9300 . ?
C13 C14 1.399(4) . ?
C13 C15 1.481(6) . ?
C14 H14A 0.9300 . ?
C15 C20 1.396(5) . ?
C15 C16 1.401(5) . ?
C16 C17 1.341(9) . ?
C16 H16A 0.9300 . ?
C17 C18 1.392(7) . ?
C17 H17A 0.9300 . ?
C18 C19 1.402(4) . ?
C18 H18A 0.9300 . ?
C19 C20 1.371(5) . ?
C19 C21 1.468(5) . ?
C20 H20A 0.9300 . ?
C21 C22 1.395(5) . ?
C22 C23 1.374(5) . ?
C22 H22A 0.9300 . ?
C23 C24 1.466(5) . ?
C24 C25 1.384(5) . ?
C25 C26 1.395(8) . ?
C25 H25A 0.9300 . ?
C26 C27 1.405(11) . ?
C26 H26A 0.9300 . ?
C27 C28 1.399(8) . ?
C27 H27A 0.9300 . ?
C28 H28A 0.9300 . ?
Fe3 O2 1.9958(16) 5 ?
Fe3 O2 1.9958(16) 9 ?
Fe3 O2 1.9958(16) . ?
Fe3 O1 2.0078(17) . ?
Fe3 O1 2.0078(17) 5 ?
Fe3 O1 2.0078(17) 9 ?
O1 C29 1.304(3) . ?
O2 C30 1.300(3) . ?
O3 C32 1.234(5) . ?
O4 C33 1.219(5) . ?
C29 C34 1.365(4) . ?
C29 C30 1.503(3) . ?
C30 C31 1.351(4) . ?
C31 C32 1.407(5) . ?
C31 H31A 0.9300 . ?
C32 C33 1.542(6) . ?
C33 C34 1.425(5) . ?
C34 H34A 0.9300 . ?
O1S C1S 1.52(3) . ?
O1S H1S 0.8197 . ?
C1S H1S1 0.9602 . ?
C1S H1S2 0.9599 . ?
C1S H1S3 0.9601 . ?
B1 F2 1.324(17) . ?
B1 F1 1.35(2) . ?
B1 F3 1.35(2) . ?
B1 F4 1.369(18) . ?

loop_
_geom_hbond_atom_site_label_D
_geom_hbond_atom_site_label_H
_geom_hbond_atom_site_label_A
_geom_hbond_distance_DH
_geom_hbond_distance_HA
_geom_hbond_distance_DA
_geom_hbond_angle_DHA
_geom_hbond_site_symmetry_A
_geom_hbond_publ_flag
N3 H3 O1 0.81(6) 2.14(6) 2.932(3) 165(5) . yes
N4 H4 O2 0.82(6) 2.16(6) 2.957(3) 164(5) 9 yes
